data_4331573
loop_
_publ_author_name
'Sutradhar, Manas'
'Mukherjee, Gurunath'
'Drew, Michael G. B.'
'Ghosh, Saktiprosad'

_publ_section_title
;
 Synthesis, Reactivity, and X-ray Crystal Structure of Some Mixed-Ligand
 Oxovanadium(V) Complexes:&#x00A0; First Report of Binuclear
 Oxovanadium(V) Complexes Containing 4,4&#x2018;-Bipyridine Type Bridge
;
_journal_issue 13
_journal_name_full 'Inorganic Chemistry'
_journal_page_first 5150
_journal_page_last 5161
_journal_paper_doi 10.1021/ic051120g
_journal_volume 45
_journal_year 2006
_chemical_formula_sum 'C19 H17 N4 O5 V'
_chemical_formula_weight 432.31
_chemical_name_systematic
; 
 ? 
;
_space_group_IT_number 2
_symmetry_cell_setting triclinic
_symmetry_space_group_name_Hall '-P 1'
_symmetry_space_group_name_H-M 'P -1'
_atom_sites_solution_hydrogens geom
_atom_sites_solution_primary direct
_atom_sites_solution_secondary difmap
_audit_creation_method SHELXL-97
_cell_angle_alpha 89.400(10)
_cell_angle_beta 63.540(10)
_cell_angle_gamma 88.400(10)
_cell_formula_units_Z 2
_cell_length_a 9.662(12)
_cell_length_b 10.443(12)
_cell_length_c 10.640(12)
_cell_measurement_reflns_used 5733
_cell_measurement_temperature 293(2)
_cell_measurement_theta_max 25.69
_cell_measurement_theta_min 2.36
_cell_volume 961(2)
_computing_cell_refinement XDS
_computing_data_collection 'XDS (Kabsch, 1988)'
_computing_data_reduction XDS
_computing_molecular_graphics PLATON(Spek,2004)
_computing_structure_refinement 'SHELXL-97 (Sheldrick, 1997)'
_computing_structure_solution 'SHELXS-97 (Sheldrick, 1997)'
_diffrn_ambient_temperature 293(2)
_diffrn_measured_fraction_theta_full 0.921
_diffrn_measured_fraction_theta_max 0.921
_diffrn_measurement_device 'Marresearch Image Plate'
_diffrn_measurement_method '95 frames at 2^o intervals, counting time 2 min.'
_diffrn_radiation_monochromator graphite
_diffrn_radiation_source 'fine-focus sealed tube'
_diffrn_radiation_type MoK\a
_diffrn_radiation_wavelength 0.71073
_diffrn_reflns_av_R_equivalents 0.0300
_diffrn_reflns_av_sigmaI/netI 0.0445
_diffrn_reflns_limit_h_max 11
_diffrn_reflns_limit_h_min -11
_diffrn_reflns_limit_k_max 12
_diffrn_reflns_limit_k_min -12
_diffrn_reflns_limit_l_max 12
_diffrn_reflns_limit_l_min -12
_diffrn_reflns_number 5733
_diffrn_reflns_theta_full 25.69
_diffrn_reflns_theta_max 25.69
_diffrn_reflns_theta_min 2.36
_exptl_absorpt_coefficient_mu 0.556
_exptl_absorpt_correction_T_max 1.000
_exptl_absorpt_correction_T_min 0.812
_exptl_absorpt_correction_type empirical
_exptl_absorpt_process_details 'Walker et al., Acta Cryst 1983 A39 158'
_exptl_crystal_colour black
_exptl_crystal_density_diffrn 1.494
_exptl_crystal_density_method 'not measured'
_exptl_crystal_description needle
_exptl_crystal_F_000 444
_exptl_crystal_size_max 0.15
_exptl_crystal_size_mid 0.03
_exptl_crystal_size_min 0.03
_refine_diff_density_max 0.401
_refine_diff_density_min -0.316
_refine_diff_density_rms 0.051
_refine_ls_extinction_coef 0.0044(16)
_refine_ls_extinction_expression Fc^*^=kFc[1+0.001xFc^2^\l^3^/sin(2\q)]^-1/4^
_refine_ls_extinction_method SHELXL
_refine_ls_goodness_of_fit_ref 1.023
_refine_ls_hydrogen_treatment mixed
_refine_ls_matrix_type full
_refine_ls_number_parameters 264
_refine_ls_number_reflns 3364
_refine_ls_number_restraints 0
_refine_ls_restrained_S_all 1.023
_refine_ls_R_factor_all 0.0615
_refine_ls_R_factor_gt 0.0476
_refine_ls_shift/su_max 0.000
_refine_ls_shift/su_mean 0.000
_refine_ls_structure_factor_coef Fsqd
_refine_ls_weighting_details
;
_refine_ls_weighting_details 
  w=1/[\s^2^(Fo^2^)+(0.0505P)^2^+0.8756P] where P=(Fo^2^+2Fc^2^)/3 
;
_refine_ls_weighting_scheme calc
_refine_ls_wR_factor_gt 0.1089
_refine_ls_wR_factor_ref 0.1152
_reflns_number_gt 2850
_reflns_number_total 3364
_reflns_threshold_expression >2sigma(I)
_cod_data_source_file ic051120gsup6.cif
_cod_data_source_block 10
_cod_original_sg_symbol_H-M P-1
_cod_database_code 4331573

loop_
_symmetry_equiv_pos_as_xyz
'x, y, z'
'-x, -y, -z'

loop_
_atom_site_label
_atom_site_type_symbol
_atom_site_fract_x
_atom_site_fract_y
_atom_site_fract_z
_atom_site_U_iso_or_equiv
_atom_site_adp_type
_atom_site_occupancy
_atom_site_symmetry_multiplicity
_atom_site_calc_flag
_atom_site_refinement_flags
V1 V 0.15278(5) 0.26742(5) 0.15725(5) 0.02850(17) Uani 1 1 d .
O21 O 0.0835(3) 0.3583(2) 0.2966(2) 0.0530(6) Uani 1 1 d .
O22 O 0.0140(3) 0.1865(2) 0.1513(3) 0.0519(6) Uani 1 1 d .
O2 O 0.1728(2) 0.3870(2) 0.0157(2) 0.0552(7) Uani 1 1 d .
C3 C 0.2837(3) 0.4550(3) -0.0822(3) 0.0355(7) Uani 1 1 d .
C4 C 0.2421(4) 0.5544(3) -0.1494(3) 0.0453(8) Uani 1 1 d .
H4 H 0.1382 0.5721 -0.1242 0.054 Uiso 1 1 calc R
C5 C 0.3538(4) 0.6261(4) -0.2526(4) 0.0521(9) Uani 1 1 d .
H5 H 0.3242 0.6926 -0.2951 0.063 Uiso 1 1 calc R
C6 C 0.5099(5) 0.6003(4) -0.2938(4) 0.0579(10) Uani 1 1 d .
H6 H 0.5843 0.6488 -0.3640 0.069 Uiso 1 1 calc R
C7 C 0.5540(4) 0.5026(3) -0.2304(4) 0.0494(9) Uani 1 1 d .
H7 H 0.6586 0.4852 -0.2584 0.059 Uiso 1 1 calc R
C8 C 0.4421(3) 0.4284(3) -0.1233(3) 0.0344(7) Uani 1 1 d .
C9 C 0.4921(3) 0.3261(3) -0.0618(3) 0.0343(7) Uani 1 1 d .
H9 H 0.5980 0.3102 -0.0967 0.041 Uiso 1 1 calc R
N10 N 0.4003(3) 0.2535(2) 0.0394(2) 0.0295(5) Uani 1 1 d .
N11 N 0.4739(3) 0.1566(2) 0.0815(2) 0.0332(6) Uani 1 1 d .
C12 C 0.3700(3) 0.0928(3) 0.1865(3) 0.0307(6) Uani 1 1 d .
O13 O 0.2219(2) 0.1213(2) 0.2376(2) 0.0405(5) Uani 1 1 d .
C14 C 0.4202(3) -0.0133(3) 0.2494(3) 0.0318(6) Uani 1 1 d .
C15 C 0.3095(4) -0.0863(3) 0.3568(3) 0.0423(8) Uani 1 1 d .
H15 H 0.2052 -0.0666 0.3863 0.051 Uiso 1 1 calc R
C16 C 0.3507(4) -0.1867(4) 0.4201(4) 0.0543(10) Uani 1 1 d .
H16 H 0.2754 -0.2337 0.4914 0.065 Uiso 1 1 calc R
C17 C 0.5060(4) -0.2160(3) 0.3751(4) 0.0530(9) Uani 1 1 d .
H17 H 0.5354 -0.2827 0.4175 0.064 Uiso 1 1 calc R
C18 C 0.6182(4) -0.1475(3) 0.2681(4) 0.0494(9) Uani 1 1 d .
H18 H 0.7220 -0.1698 0.2380 0.059 Uiso 1 1 calc R
C19 C 0.5775(3) -0.0455(3) 0.2047(3) 0.0372(7) Uani 1 1 d .
O20 O 0.6931(3) 0.0170(3) 0.0981(3) 0.0569(7) Uani 1 1 d .
H20 H 0.6556 0.0732 0.0674 0.068 Uiso 1 1 calc R
C25 C 0.0251(4) 0.6933(3) 0.1957(3) 0.0382(7) Uani 1 1 d .
H25 H 0.0507 0.6136 0.1519 0.046 Uiso 1 1 calc R
C24 C 0.0545(4) 0.8012(3) 0.1170(3) 0.0420(8) Uani 1 1 d .
H24 H 0.1009 0.7952 0.0196 0.050 Uiso 1 1 calc R
N23 N 0.0169(3) 0.9169(3) 0.1791(3) 0.0458(7) Uani 1 1 d .
H23 H 0.0375 0.9846 0.1279 0.055 Uiso 1 1 calc R
C28 C -0.0522(4) 0.9287(3) 0.3197(4) 0.0469(8) Uani 1 1 d .
H28 H -0.0788 1.0100 0.3596 0.056 Uiso 1 1 calc R
C27 C -0.0839(4) 0.8249(3) 0.4045(3) 0.0406(7) Uani 1 1 d .
H27 H -0.1312 0.8349 0.5016 0.049 Uiso 1 1 calc R
C26 C -0.0443(3) 0.7009(3) 0.3441(3) 0.0341(7) Uani 1 1 d .
N29 N -0.0732(4) 0.5971(3) 0.4242(3) 0.0521(8) Uani 1 1 d .
H29a H -0.0497 0.5224 0.3862 0.062 Uiso 1 1 calc R
H29b H -0.1155 0.6047 0.5141 0.062 Uiso 1 1 calc R

loop_
_atom_site_aniso_label
_atom_site_aniso_U_11
_atom_site_aniso_U_22
_atom_site_aniso_U_33
_atom_site_aniso_U_23
_atom_site_aniso_U_13
_atom_site_aniso_U_12
V1 0.0283(3) 0.0282(3) 0.0253(3) 0.00511(18) -0.0090(2) 0.00540(17)
O21 0.0744(17) 0.0443(15) 0.0399(13) -0.0099(11) -0.0264(12) 0.0235(12)
O22 0.0627(15) 0.0383(14) 0.0731(17) 0.0189(12) -0.0469(14) -0.0077(11)
O2 0.0361(12) 0.0621(17) 0.0528(15) 0.0341(12) -0.0078(11) 0.0077(10)
C3 0.0419(17) 0.0330(18) 0.0265(15) 0.0046(12) -0.0109(13) 0.0032(12)
C4 0.0491(19) 0.046(2) 0.0376(18) 0.0107(14) -0.0171(15) 0.0074(14)
C5 0.069(2) 0.047(2) 0.0408(19) 0.0195(15) -0.0253(18) -0.0023(17)
C6 0.063(2) 0.061(3) 0.049(2) 0.0293(18) -0.0240(19) -0.0171(18)
C7 0.0439(19) 0.055(2) 0.047(2) 0.0179(16) -0.0171(16) -0.0126(15)
C8 0.0426(17) 0.0318(17) 0.0290(15) 0.0041(12) -0.0160(13) -0.0037(12)
C9 0.0314(15) 0.0342(17) 0.0335(16) 0.0030(12) -0.0112(13) 0.0006(12)
N10 0.0347(13) 0.0261(13) 0.0273(12) 0.0039(9) -0.0139(10) 0.0041(9)
N11 0.0330(13) 0.0318(14) 0.0339(13) 0.0045(10) -0.0146(11) 0.0065(10)
C12 0.0345(15) 0.0295(16) 0.0279(15) -0.0016(11) -0.0143(12) 0.0088(11)
O13 0.0302(11) 0.0442(13) 0.0393(12) 0.0163(9) -0.0092(9) 0.0081(9)
C14 0.0372(16) 0.0311(17) 0.0277(15) -0.0005(12) -0.0155(13) 0.0063(12)
C15 0.0430(18) 0.044(2) 0.0357(17) 0.0076(14) -0.0150(14) 0.0106(14)
C16 0.059(2) 0.054(2) 0.043(2) 0.0190(16) -0.0175(17) 0.0098(17)
C17 0.068(2) 0.052(2) 0.048(2) 0.0107(16) -0.0360(19) 0.0169(17)
C18 0.0463(19) 0.057(2) 0.055(2) 0.0021(17) -0.0322(17) 0.0161(16)
C19 0.0360(16) 0.0440(19) 0.0352(16) -0.0008(13) -0.0192(14) 0.0047(13)
O20 0.0338(12) 0.0648(18) 0.0688(17) 0.0225(13) -0.0208(12) 0.0028(11)
C25 0.0450(18) 0.0378(18) 0.0322(16) -0.0023(13) -0.0179(14) 0.0049(13)
C24 0.0470(19) 0.051(2) 0.0294(16) 0.0059(14) -0.0178(14) -0.0058(14)
N23 0.0602(18) 0.0379(17) 0.0427(16) 0.0137(12) -0.0259(14) -0.0089(12)
C28 0.060(2) 0.0368(19) 0.045(2) -0.0024(15) -0.0245(17) 0.0008(15)
C27 0.0500(19) 0.0398(19) 0.0316(16) -0.0007(13) -0.0180(14) 0.0031(14)
C26 0.0386(16) 0.0345(17) 0.0318(16) 0.0020(12) -0.0184(13) 0.0051(12)
N29 0.079(2) 0.0362(17) 0.0346(15) 0.0050(12) -0.0201(15) 0.0131(14)

loop_
_atom_type_symbol
_atom_type_description
_atom_type_scat_dispersion_real
_atom_type_scat_dispersion_imag
_atom_type_scat_source
C C 0.0033 0.0016 'International Tables Vol C Tables 4.2.6.8 and 6.1.1.4'
H H 0.0000 0.0000 'International Tables Vol C Tables 4.2.6.8 and 6.1.1.4'
N N 0.0061 0.0033 'International Tables Vol C Tables 4.2.6.8 and 6.1.1.4'
O O 0.0106 0.0060 'International Tables Vol C Tables 4.2.6.8 and 6.1.1.4'
V V 0.3005 0.5294 'International Tables Vol C Tables 4.2.6.8 and 6.1.1.4'

loop_
_geom_angle_atom_site_label_1
_geom_angle_atom_site_label_2
_geom_angle_atom_site_label_3
_geom_angle
O21 V1 O22 109.76(15)
O21 V1 O2 101.49(15)
O22 V1 O2 96.78(12)
O21 V1 O13 97.29(13)
O22 V1 O13 92.76(13)
O2 V1 O13 154.60(9)
O21 V1 N10 117.04(12)
O22 V1 N10 132.38(13)
O2 V1 N10 82.57(10)
O13 V1 N10 73.67(10)
C3 O2 V1 138.0(2)
O2 C3 C4 119.0(3)
O2 C3 C8 122.2(3)
C4 C3 C8 118.9(3)
C5 C4 C3 120.7(3)
C4 C5 C6 120.8(3)
C7 C6 C5 119.7(3)
C6 C7 C8 120.7(3)
C3 C8 C7 119.2(3)
C3 C8 C9 121.6(3)
C7 C8 C9 119.2(3)
N10 C9 C8 124.7(3)
C9 N10 N11 115.3(2)
C9 N10 V1 128.97(19)
N11 N10 V1 115.71(17)
C12 N11 N10 109.5(2)
O13 C12 N11 121.9(3)
O13 C12 C14 118.7(2)
N11 C12 C14 119.4(3)
C12 O13 V1 119.19(18)
C15 C14 C19 118.2(3)
C15 C14 C12 119.8(3)
C19 C14 C12 122.0(3)
C16 C15 C14 122.1(3)
C15 C16 C17 118.7(3)
C18 C17 C16 120.8(3)
C17 C18 C19 120.8(3)
O20 C19 C18 118.1(3)
O20 C19 C14 122.5(3)
C18 C19 C14 119.4(3)
C24 C25 C26 120.6(3)
N23 C24 C25 120.3(3)
C24 N23 C28 121.3(3)
N23 C28 C27 121.5(3)
C28 C27 C26 119.4(3)
N29 C26 C25 122.1(3)
N29 C26 C27 120.9(3)
C25 C26 C27 117.0(3)

loop_
_geom_bond_atom_site_label_1
_geom_bond_atom_site_label_2
_geom_bond_distance
V1 O21 1.629(3)
V1 O22 1.629(3)
V1 O2 1.892(3)
V1 O13 1.983(2)
V1 N10 2.151(3)
O2 C3 1.330(4)
C3 C4 1.402(4)
C3 C8 1.412(5)
C4 C5 1.380(5)
C5 C6 1.390(5)
C6 C7 1.376(5)
C7 C8 1.414(4)
C8 C9 1.429(4)
C9 N10 1.299(4)
N10 N11 1.402(3)
N11 C12 1.312(4)
C12 O13 1.311(4)
C12 C14 1.468(4)
C14 C15 1.403(4)
C14 C19 1.407(4)
C15 C16 1.382(4)
C16 C17 1.383(5)
C17 C18 1.382(5)
C18 C19 1.393(4)
C19 O20 1.362(4)
C25 C24 1.356(4)
C25 C26 1.416(4)
C24 N23 1.344(4)
N23 C28 1.344(4)
C28 C27 1.355(5)
C27 C26 1.417(4)
C26 N29 1.328(4)
